data_4133565
loop_
_publ_author_name
'Grant, Lauren N.'
'Pinter, Balazs'
'Gu, Jun'
'Mindiola, Daniel J.'

_publ_section_title
;
 Molecular Zirconium Nitride Super Base from a Mononuclear Parent Imide.
;
_journal_issue 50
_journal_name_full 'Journal of the American Chemical Society'
_journal_page_first 17399
_journal_page_last 17403
_journal_paper_doi 10.1021/jacs.8b11198
_journal_volume 140
_journal_year 2018
_chemical_formula_moiety 'C44 H62 N8 P2 Zr'
_chemical_formula_sum 'C44 H62 N8 P2 Zr'
_chemical_formula_weight 856.17
_space_group_crystal_system orthorhombic
_space_group_IT_number 61
_space_group_name_Hall '-P 2ac 2ab'
_space_group_name_H-M_alt 'P b c a'
_atom_sites_solution_hydrogens geom
_atom_sites_solution_primary direct
_audit_creation_date 2018-09-18
_audit_creation_method
;
Olex2 1.2
(compiled 2018.05.29 svn.r3508 for OlexSys, GUI svn.r5506)
;
_cell_angle_alpha 90
_cell_angle_beta 90
_cell_angle_gamma 90
_cell_formula_units_Z 8
_cell_length_a 17.0256(8)
_cell_length_b 15.8891(7)
_cell_length_c 32.2683(15)
_cell_measurement_reflns_used 9777
_cell_measurement_temperature 100
_cell_measurement_theta_max 27.29
_cell_measurement_theta_min 2.82
_cell_volume 8729.3(7)
_computing_cell_refinement 'Bruker SAINT v8.37A'
_computing_data_collection 'Bruker APEX3 v2016.1-0'
_computing_data_reduction 'Bruker SAINT v8.37A'
_computing_publication_material 'Olex2 (Dolomanov et al., 2009)'
_computing_structure_refinement 'shelXL (Sheldrick, 2008)'
_computing_structure_solution 'shelXT (Sheldrick, 2015)'
_diffrn_ambient_temperature 100
_diffrn_measured_fraction_theta_full 0.998
_diffrn_measured_fraction_theta_max 0.998
_diffrn_measurement_device 'CCD Area Detector'
_diffrn_measurement_device_type 'Bruker D8QUEST'
_diffrn_measurement_method '\w and \f scans'
_diffrn_radiation_monochromator graphite
_diffrn_radiation_type MoK\a
_diffrn_radiation_wavelength 0.71073
_diffrn_reflns_av_R_equivalents 0.1945
_diffrn_reflns_av_unetI/netI 0.0526
_diffrn_reflns_Laue_measured_fraction_full 0.998
_diffrn_reflns_Laue_measured_fraction_max 0.998
_diffrn_reflns_limit_h_max 22
_diffrn_reflns_limit_h_min -22
_diffrn_reflns_limit_k_max 19
_diffrn_reflns_limit_k_min -20
_diffrn_reflns_limit_l_max 41
_diffrn_reflns_limit_l_min -41
_diffrn_reflns_number 323421
_diffrn_reflns_point_group_measured_fraction_full 0.998
_diffrn_reflns_point_group_measured_fraction_max 0.998
_diffrn_reflns_theta_full 25.242
_diffrn_reflns_theta_max 27.543
_diffrn_reflns_theta_min 2.899
_diffrn_source 'sealed tube'
_exptl_absorpt_coefficient_mu 0.366
_exptl_absorpt_correction_T_max 0.7390
_exptl_absorpt_correction_T_min 0.6984
_exptl_absorpt_correction_type multi-scan
_exptl_absorpt_process_details 'SADABS v2014/5'
_exptl_crystal_colour yellow
_exptl_crystal_density_diffrn 1.303
_exptl_crystal_description plate
_exptl_crystal_F_000 3616
_exptl_crystal_size_max 0.25
_exptl_crystal_size_mid 0.18
_exptl_crystal_size_min 0.01
_refine_diff_density_max 0.445
_refine_diff_density_min -0.473
_refine_diff_density_rms 0.079
_refine_ls_extinction_method none
_refine_ls_goodness_of_fit_ref 1.062
_refine_ls_hydrogen_treatment constr
_refine_ls_matrix_type full
_refine_ls_number_parameters 635
_refine_ls_number_reflns 10048
_refine_ls_number_restraints 407
_refine_ls_restrained_S_all 1.052
_refine_ls_R_factor_all 0.1009
_refine_ls_R_factor_gt 0.0556
_refine_ls_shift/su_max 0.003
_refine_ls_shift/su_mean 0.000
_refine_ls_structure_factor_coef Fsqd
_refine_ls_weighting_details 'w=1/[\s^2^(Fo^2^)+(0.0347P)^2^+14.1620P] where P=(Fo^2^+2Fc^2^)/3'
_refine_ls_weighting_scheme calc
_refine_ls_wR_factor_gt 0.0985
_refine_ls_wR_factor_ref 0.1143
_reflns_number_gt 6730
_reflns_number_total 10048
_reflns_threshold_expression 'I > 2\s(I)'
_cod_data_source_file ja8b11198_si_002.cif
_cod_data_source_block 9259
_cod_database_code 4133565
_shelx_shelxl_version_number 2014/7

loop_
_space_group_symop_operation_xyz
'x, y, z'
'-x+1/2, -y, z+1/2'
'-x, y+1/2, -z+1/2'
'x+1/2, -y+1/2, -z'
'-x, -y, -z'
'x-1/2, y, -z-1/2'
'x, -y-1/2, z-1/2'
'-x-1/2, y-1/2, z'

loop_
_atom_site_label
_atom_site_type_symbol
_atom_site_fract_x
_atom_site_fract_y
_atom_site_fract_z
_atom_site_U_iso_or_equiv
_atom_site_adp_type
_atom_site_occupancy
_atom_site_site_symmetry_order
_atom_site_calc_flag
_atom_site_refinement_flags_posn
_atom_site_refinement_flags_adp
_atom_site_refinement_flags_occupancy
_atom_site_disorder_assembly
_atom_site_disorder_group
Zr1 Zr 0.53598(2) 0.23132(2) 0.62475(2) 0.02217(8) Uani 1 1 d . . . . .
P1 P 0.61565(5) 0.13024(7) 0.68552(3) 0.0356(2) Uani 1 1 d . . . . .
P2 P 0.64020(5) 0.17109(7) 0.56548(3) 0.0345(2) Uani 1 1 d . . . . .
N1 N 0.48260(14) 0.25109(14) 0.68335(8) 0.0217(6) Uani 1 1 d . . . . .
N2 N 0.49952(13) 0.28325(15) 0.56680(7) 0.0211(5) Uani 1 1 d . . . . .
N3 N 0.47161(14) 0.11617(16) 0.60857(7) 0.0233(5) Uani 1 1 d . U . . .
N4 N 0.43965(18) 0.08934(18) 0.57965(10) 0.0395(7) Uani 1 1 d . U . . .
N5 N 0.4067(2) 0.0585(2) 0.55224(12) 0.0638(11) Uani 1 1 d . U . . .
N6 N 0.62432(19) 0.3255(2) 0.63667(9) 0.0402(8) Uani 1 1 d . . . . .
N7 N 0.6783(10) 0.3646(11) 0.6369(5) 0.055(3) Uani 0.47(2) 1 d . U P A 1
N8 N 0.7327(11) 0.4141(11) 0.6366(3) 0.077(5) Uani 0.47(2) 1 d . U P A 1
N7' N 0.6548(7) 0.3967(10) 0.6351(4) 0.043(3) Uani 0.53(2) 1 d . U P A 2
N8' N 0.6911(8) 0.4575(9) 0.6349(3) 0.061(4) Uani 0.53(2) 1 d . U P A 2
C1 C 0.50535(18) 0.23018(18) 0.72380(9) 0.0209(6) Uani 1 1 d . . . . .
C2 C 0.4660(2) 0.26169(19) 0.75899(9) 0.0274(7) Uani 1 1 d . . . . .
H2 H 0.4243 0.2988 0.7555 0.036 Uiso 1 1 calc R . . . .
C3 C 0.4883(2) 0.2384(2) 0.79848(10) 0.0302(8) Uani 1 1 d . . . . .
H3 H 0.4608 0.2599 0.8210 0.040 Uiso 1 1 calc R . . . .
C4 C 0.5504(2) 0.18405(18) 0.80561(9) 0.0266(7) Uani 1 1 d . . . . .
C5 C 0.59016(19) 0.15424(18) 0.77109(9) 0.0240(7) Uani 1 1 d . . . . .
H5 H 0.6327 0.1184 0.7750 0.032 Uiso 1 1 calc R . . . .
C6 C 0.56901(17) 0.17570(18) 0.73073(9) 0.0204(6) Uani 1 1 d . . . . .
C7 C 0.5741(2) 0.1573(2) 0.84894(9) 0.0342(8) Uani 1 1 d . . . . .
H7a H 0.6036 0.1059 0.8475 0.051 Uiso 1 1 calc GR . . . .
H7b H 0.5278 0.1485 0.8654 0.051 Uiso 1 1 calc GR . . . .
H7c H 0.6057 0.2005 0.8613 0.051 Uiso 1 1 calc GR . . . .
C8 C 0.7188(4) 0.1237(6) 0.6925(2) 0.0336(18) Uani 0.573(7) 1 d . U P B 1
H8 H 0.7408 0.1146 0.6648 0.045 Uiso 0.573(7) 1 calc R . P B 1
C9 C 0.7477(5) 0.2109(7) 0.7061(2) 0.041(2) Uani 0.573(7) 1 d . U P B 1
H9a H 0.7247 0.2531 0.6886 0.061 Uiso 0.573(7) 1 calc R . P B 1
H9b H 0.7326 0.2208 0.7344 0.061 Uiso 0.573(7) 1 calc R . P B 1
H9c H 0.8039 0.2132 0.7039 0.061 Uiso 0.573(7) 1 calc R . P B 1
C10 C 0.7550(4) 0.0546(4) 0.72023(18) 0.0393(17) Uani 0.573(7) 1 d . U P B 1
H10a H 0.7364 0.0005 0.7114 0.059 Uiso 0.573(7) 1 calc R . P B 1
H10b H 0.8112 0.0564 0.7180 0.059 Uiso 0.573(7) 1 calc R . P B 1
H10c H 0.7399 0.0640 0.7485 0.059 Uiso 0.573(7) 1 calc R . P B 1
C8' C 0.7266(7) 0.1627(9) 0.7015(3) 0.036(3) Uani 0.427(7) 1 d . U P B 2
H8' H 0.7349 0.1372 0.7288 0.048 Uiso 0.427(7) 1 calc R . P B 2
C9' C 0.7393(8) 0.2574(8) 0.7082(4) 0.045(3) Uani 0.427(7) 1 d . U P B 2
H9a' H 0.6988 0.2790 0.7259 0.068 Uiso 0.427(7) 1 calc R . P B 2
H9b' H 0.7896 0.2665 0.7208 0.068 Uiso 0.427(7) 1 calc R . P B 2
H9c' H 0.7375 0.2858 0.6819 0.068 Uiso 0.427(7) 1 calc R . P B 2
C10' C 0.7879(5) 0.1231(6) 0.6739(3) 0.047(2) Uani 0.427(7) 1 d . U P B 2
H10a' H 0.7771 0.0641 0.6709 0.070 Uiso 0.427(7) 1 calc R . P B 2
H10b' H 0.7868 0.1497 0.6472 0.070 Uiso 0.427(7) 1 calc R . P B 2
H10c' H 0.8389 0.1304 0.6861 0.070 Uiso 0.427(7) 1 calc R . P B 2
C11 C 0.5824(5) 0.0105(4) 0.6958(2) 0.0244(14) Uani 0.581(7) 1 d . U P B 1
H11 H 0.6076 -0.0072 0.7217 0.032 Uiso 0.581(7) 1 calc R . P B 1
C12 C 0.6115(4) -0.0482(4) 0.66232(17) 0.0338(16) Uani 0.581(7) 1 d . U P B 1
H12a H 0.6671 -0.0412 0.6589 0.051 Uiso 0.581(7) 1 calc R . P B 1
H12b H 0.6004 -0.1053 0.6700 0.051 Uiso 0.581(7) 1 calc R . P B 1
H12c H 0.5854 -0.0353 0.6367 0.051 Uiso 0.581(7) 1 calc R . P B 1
C13 C 0.4940(4) 0.0013(4) 0.7022(2) 0.0265(14) Uani 0.581(7) 1 d . U P B 1
H13a H 0.4770 0.0392 0.7236 0.040 Uiso 0.581(7) 1 calc R . P B 1
H13b H 0.4672 0.0145 0.6768 0.040 Uiso 0.581(7) 1 calc R . P B 1
H13c H 0.4821 -0.0555 0.7101 0.040 Uiso 0.581(7) 1 calc R . P B 1
C11' C 0.6137(6) 0.0265(6) 0.6844(3) 0.024(2) Uani 0.419(7) 1 d . U P B 2
H11' H 0.6342 0.0086 0.6574 0.032 Uiso 0.419(7) 1 calc R . P B 2
C12' C 0.6592(4) -0.0219(5) 0.7181(2) 0.0263(19) Uani 0.419(7) 1 d . U P B 2
H12a' H 0.7136 -0.0065 0.7171 0.040 Uiso 0.419(7) 1 calc R . P B 2
H12b' H 0.6381 -0.0080 0.7448 0.040 Uiso 0.419(7) 1 calc R . P B 2
H12c' H 0.6540 -0.0813 0.7134 0.040 Uiso 0.419(7) 1 calc R . P B 2
C13' C 0.5277(6) 0.0016(5) 0.6863(3) 0.0235(18) Uani 0.419(7) 1 d . U P B 2
H13a' H 0.4990 0.0315 0.6654 0.035 Uiso 0.419(7) 1 calc R . P B 2
H13b' H 0.5229 -0.0578 0.6817 0.035 Uiso 0.419(7) 1 calc R . P B 2
H13c' H 0.5070 0.0154 0.7132 0.035 Uiso 0.419(7) 1 calc R . P B 2
C14 C 0.40967(18) 0.29704(18) 0.68038(9) 0.0222(6) Uani 1 1 d . . . . .
C15 C 0.33857(19) 0.25254(17) 0.68137(10) 0.0248(7) Uani 1 1 d . . . . .
C16 C 0.26858(19) 0.2970(2) 0.68063(10) 0.0293(7) Uani 1 1 d . . . . .
H16 H 0.2214 0.2674 0.6809 0.039 Uiso 1 1 calc R . . . .
C17 C 0.2667(2) 0.3842(2) 0.67949(10) 0.0321(8) Uani 1 1 d . . . . .
C18 C 0.3376(2) 0.4266(2) 0.67915(10) 0.0335(8) Uani 1 1 d . . . . .
H18 H 0.3370 0.4852 0.6784 0.045 Uiso 1 1 calc R . . . .
C19 C 0.40978(19) 0.38554(19) 0.67984(9) 0.0260(7) Uani 1 1 d . . . . .
C20 C 0.33673(19) 0.15809(19) 0.68519(11) 0.0323(8) Uani 1 1 d . . . . .
H20a H 0.2836 0.1386 0.6825 0.048 Uiso 1 1 calc GR . . . .
H20b H 0.3571 0.1419 0.7118 0.048 Uiso 1 1 calc GR . . . .
H20c H 0.3684 0.1336 0.6637 0.048 Uiso 1 1 calc GR . . . .
C21 C 0.1890(2) 0.4307(2) 0.67981(13) 0.0490(11) Uani 1 1 d . . . . .
H21a H 0.1466 0.3909 0.6810 0.074 Uiso 1 1 calc GR . . . .
H21b H 0.1843 0.4638 0.6550 0.074 Uiso 1 1 calc GR . . . .
H21c H 0.1867 0.4669 0.7036 0.074 Uiso 1 1 calc GR . . . .
C22 C 0.4844(2) 0.43559(19) 0.68214(11) 0.0335(8) Uani 1 1 d . . . . .
H22a H 0.5022 0.4484 0.6546 0.050 Uiso 1 1 calc GR . . . .
H22b H 0.5239 0.4034 0.6963 0.050 Uiso 1 1 calc GR . . . .
H22c H 0.4750 0.4870 0.6970 0.050 Uiso 1 1 calc GR . . . .
C23 C 0.51642(16) 0.25148(17) 0.52726(9) 0.0186(6) Uani 1 1 d . . . . .
C24 C 0.47563(17) 0.27821(19) 0.49170(9) 0.0241(6) Uani 1 1 d . . . . .
H24 H 0.4373 0.3196 0.4940 0.032 Uiso 1 1 calc R . . . .
C25 C 0.49210(19) 0.24349(19) 0.45346(10) 0.0275(7) Uani 1 1 d . . . . .
H25 H 0.4640 0.2622 0.4305 0.037 Uiso 1 1 calc R . . . .
C26 C 0.54878(19) 0.1818(2) 0.44786(9) 0.0281(7) Uani 1 1 d . . . . .
C27 C 0.59086(19) 0.1576(2) 0.48266(9) 0.0268(7) Uani 1 1 d . . . . .
H27 H 0.6300 0.1171 0.4798 0.036 Uiso 1 1 calc R . . . .
C28 C 0.57676(17) 0.19168(19) 0.52173(9) 0.0217(6) Uani 1 1 d . . . . .
C29 C 0.5660(2) 0.1429(2) 0.40583(10) 0.0405(9) Uani 1 1 d . . . . .
H29a H 0.6122 0.1684 0.3943 0.061 Uiso 1 1 calc GR . . . .
H29b H 0.5223 0.1521 0.3876 0.061 Uiso 1 1 calc GR . . . .
H29c H 0.5745 0.0835 0.4090 0.061 Uiso 1 1 calc GR . . . .
C30 C 0.7188(4) 0.2606(7) 0.5579(2) 0.043(2) Uani 0.553(9) 1 d . U P C 1
H30 H 0.6915 0.3141 0.5626 0.057 Uiso 0.553(9) 1 calc R . P C 1
C31 C 0.7846(5) 0.2566(8) 0.5895(3) 0.068(3) Uani 0.553(9) 1 d . U P C 1
H31a H 0.7627 0.2540 0.6169 0.103 Uiso 0.553(9) 1 calc R . P C 1
H31b H 0.8160 0.2074 0.5846 0.103 Uiso 0.553(9) 1 calc R . P C 1
H31c H 0.8169 0.3059 0.5871 0.103 Uiso 0.553(9) 1 calc R . P C 1
C32 C 0.7515(4) 0.2647(5) 0.5156(2) 0.051(2) Uani 0.553(9) 1 d . U P C 1
H32a H 0.7093 0.2673 0.4959 0.077 Uiso 0.553(9) 1 calc R . P C 1
H32b H 0.7836 0.3141 0.5129 0.077 Uiso 0.553(9) 1 calc R . P C 1
H32c H 0.7827 0.2156 0.5104 0.077 Uiso 0.553(9) 1 calc R . P C 1
C30' C 0.7338(5) 0.2115(6) 0.5492(3) 0.048(2) Uani 0.447(9) 1 d D U P C 2
H30' H 0.7518 0.1789 0.5252 0.063 Uiso 0.447(9) 1 calc R . P C 2
C31' C 0.7923(6) 0.1961(10) 0.5860(4) 0.074(3) Uani 0.447(9) 1 d D U P C 2
H31a' H 0.7948 0.1369 0.5920 0.111 Uiso 0.447(9) 1 calc R . P C 2
H31b' H 0.8436 0.2160 0.5785 0.111 Uiso 0.447(9) 1 calc R . P C 2
H31c' H 0.7743 0.2258 0.6101 0.111 Uiso 0.447(9) 1 calc R . P C 2
C32' C 0.7231(6) 0.3044(6) 0.5356(3) 0.058(3) Uani 0.447(9) 1 d D U P C 2
H32a' H 0.6864 0.3070 0.5130 0.087 Uiso 0.447(9) 1 calc R . P C 2
H32b' H 0.7034 0.3367 0.5585 0.087 Uiso 0.447(9) 1 calc R . P C 2
H32c' H 0.7727 0.3269 0.5269 0.087 Uiso 0.447(9) 1 calc R . P C 2
C33 C 0.6630(12) 0.0423(13) 0.5609(5) 0.035(3) Uani 0.41(3) 1 d . U P C 1
H33 H 0.6783 0.0245 0.5888 0.046 Uiso 0.41(3) 1 calc R . P C 1
C34 C 0.5921(13) -0.0095(11) 0.5502(5) 0.040(3) Uani 0.41(3) 1 d . U P C 1
H34a H 0.5489 0.0068 0.5675 0.059 Uiso 0.41(3) 1 calc R . P C 1
H34b H 0.5785 -0.0004 0.5216 0.059 Uiso 0.41(3) 1 calc R . P C 1
H34c H 0.6037 -0.0680 0.5545 0.059 Uiso 0.41(3) 1 calc R . P C 1
C35 C 0.7309(10) 0.0139(14) 0.5322(5) 0.044(4) Uani 0.41(3) 1 d . U P C 1
H35a H 0.7772 0.0461 0.5384 0.066 Uiso 0.41(3) 1 calc R . P C 1
H35b H 0.7414 -0.0448 0.5367 0.066 Uiso 0.41(3) 1 calc R . P C 1
H35c H 0.7162 0.0228 0.5038 0.066 Uiso 0.41(3) 1 calc R . P C 1
C33' C 0.6817(7) 0.0711(10) 0.5657(4) 0.032(3) Uani 0.59(3) 1 d . U P C 2
H33' H 0.7033 0.0636 0.5936 0.043 Uiso 0.59(3) 1 calc R . P C 2
C34' C 0.6176(8) 0.0056(7) 0.5616(5) 0.041(3) Uani 0.59(3) 1 d . U P C 2
H34a' H 0.5758 0.0186 0.5805 0.061 Uiso 0.59(3) 1 calc R . P C 2
H34b' H 0.5979 0.0056 0.5338 0.061 Uiso 0.59(3) 1 calc R . P C 2
H34c' H 0.6386 -0.0489 0.5681 0.061 Uiso 0.59(3) 1 calc R . P C 2
C35' C 0.7493(7) 0.0527(11) 0.5362(4) 0.047(3) Uani 0.59(3) 1 d . U P C 2
H35a' H 0.7891 0.0950 0.5394 0.071 Uiso 0.59(3) 1 calc R . P C 2
H35b' H 0.7711 -0.0015 0.5425 0.071 Uiso 0.59(3) 1 calc R . P C 2
H35c' H 0.7304 0.0530 0.5082 0.071 Uiso 0.59(3) 1 calc R . P C 2
C36 C 0.44742(17) 0.35450(18) 0.56839(9) 0.0212(6) Uani 1 1 d . . . . .
C37 C 0.36578(17) 0.34258(19) 0.57292(9) 0.0243(7) Uani 1 1 d . . . . .
C38 C 0.31732(19) 0.4126(2) 0.57438(10) 0.0294(7) Uani 1 1 d . . . . .
H38 H 0.2636 0.4046 0.5776 0.039 Uiso 1 1 calc R . . . .
C39 C 0.3456(2) 0.4940(2) 0.57126(10) 0.0332(8) Uani 1 1 d . . . . .
C40 C 0.4255(2) 0.50423(19) 0.56547(10) 0.0330(8) Uani 1 1 d . . . . .
H40 H 0.4454 0.5585 0.5630 0.044 Uiso 1 1 calc R . . . .
C41 C 0.47714(19) 0.43666(19) 0.56326(9) 0.0272(7) Uani 1 1 d . . . . .
C42 C 0.33103(19) 0.2554(2) 0.57406(12) 0.0346(8) Uani 1 1 d . . . . .
H42a H 0.3477 0.2272 0.5989 0.052 Uiso 1 1 calc GR . . . .
H42b H 0.3485 0.2242 0.5503 0.052 Uiso 1 1 calc GR . . . .
H42c H 0.2748 0.2592 0.5737 0.052 Uiso 1 1 calc GR . . . .
C43 C 0.2915(3) 0.5692(2) 0.57386(13) 0.0537(12) Uani 1 1 d . . . . .
H43a H 0.3202 0.6193 0.5670 0.081 Uiso 1 1 calc GR . . . .
H43b H 0.2711 0.5739 0.6015 0.081 Uiso 1 1 calc GR . . . .
H43c H 0.2489 0.5621 0.5547 0.081 Uiso 1 1 calc GR . . . .
C44 C 0.5622(2) 0.4524(2) 0.55398(12) 0.0418(9) Uani 1 1 d . . . . .
H44a H 0.5712 0.5118 0.5518 0.063 Uiso 1 1 calc GR . . . .
H44b H 0.5759 0.4256 0.5283 0.063 Uiso 1 1 calc GR . . . .
H44c H 0.5939 0.4297 0.5759 0.063 Uiso 1 1 calc GR . . . .

loop_
_atom_site_aniso_label
_atom_site_aniso_U_11
_atom_site_aniso_U_22
_atom_site_aniso_U_33
_atom_site_aniso_U_23
_atom_site_aniso_U_13
_atom_site_aniso_U_12
Zr1 0.01797(13) 0.03258(16) 0.01597(13) 0.00211(13) -0.00136(12) -0.00073(13)
P1 0.0335(5) 0.0576(6) 0.0157(4) -0.0012(4) -0.0036(4) 0.0207(4)
P2 0.0123(4) 0.0707(7) 0.0204(4) 0.0115(4) 0.0003(3) 0.0036(4)
N1 0.0249(13) 0.0195(13) 0.0207(13) 0.0026(9) -0.0013(11) -0.0022(9)
N2 0.0147(11) 0.0271(14) 0.0214(13) 0.0021(10) -0.0007(10) -0.0037(10)
N3 0.0189(12) 0.0371(14) 0.0141(11) -0.0037(10) -0.0044(10) 0.0135(11)
N4 0.0366(17) 0.0294(16) 0.0525(19) -0.0050(14) -0.0074(14) 0.0120(13)
N5 0.067(3) 0.049(2) 0.075(3) -0.0284(19) -0.036(2) 0.0189(18)
N6 0.0437(18) 0.052(2) 0.0252(15) 0.0003(13) 0.0063(13) -0.0277(16)
N7 0.063(7) 0.067(8) 0.035(5) -0.012(6) -0.014(5) -0.010(6)
N8 0.069(8) 0.085(9) 0.076(6) -0.009(6) -0.019(5) -0.036(7)
N7' 0.042(5) 0.063(6) 0.024(3) 0.002(4) -0.006(4) -0.018(4)
N8' 0.056(7) 0.073(7) 0.053(5) 0.002(4) -0.013(4) -0.038(5)
C1 0.0289(16) 0.0131(13) 0.0207(15) 0.0007(12) 0.0008(12) -0.0085(13)
C2 0.0373(18) 0.0195(14) 0.0255(16) -0.0004(12) 0.0033(14) 0.0041(14)
C3 0.045(2) 0.0260(16) 0.0191(16) -0.0026(13) 0.0084(14) 0.0005(15)
C4 0.042(2) 0.0212(16) 0.0169(15) 0.0003(12) 0.0002(13) -0.0023(13)
C5 0.0322(17) 0.0192(15) 0.0205(15) 0.0012(12) -0.0029(13) -0.0012(13)
C6 0.0233(15) 0.0189(15) 0.0191(14) -0.0013(11) 0.0016(12) -0.0047(12)
C7 0.054(2) 0.0291(18) 0.0194(16) 0.0007(13) 0.0006(15) 0.0049(16)
C8 0.016(3) 0.062(5) 0.023(4) 0.000(3) -0.001(2) -0.004(3)
C9 0.024(4) 0.068(6) 0.030(4) 0.003(5) -0.007(3) -0.011(4)
C10 0.026(3) 0.067(4) 0.026(3) -0.002(3) -0.009(3) 0.006(3)
C8' 0.025(5) 0.056(7) 0.028(5) 0.008(5) -0.008(4) -0.009(5)
C9' 0.037(6) 0.058(6) 0.041(6) 0.006(5) -0.012(4) -0.012(5)
C10' 0.033(4) 0.063(6) 0.044(5) 0.013(4) -0.001(4) -0.006(4)
C11 0.028(4) 0.024(3) 0.021(3) 0.001(2) -0.005(3) 0.001(3)
C12 0.045(4) 0.034(3) 0.023(3) -0.003(2) -0.003(2) 0.005(3)
C13 0.025(3) 0.022(3) 0.033(4) 0.006(3) -0.001(3) -0.005(2)
C11' 0.024(4) 0.029(4) 0.019(4) 0.006(3) 0.005(3) 0.002(3)
C12' 0.029(4) 0.026(4) 0.024(4) 0.009(3) 0.005(3) 0.003(3)
C13' 0.028(5) 0.015(3) 0.028(5) 0.002(3) 0.004(4) 0.002(3)
C14 0.0270(16) 0.0208(14) 0.0188(15) 0.0007(12) -0.0014(12) 0.0005(12)
C15 0.0303(17) 0.0162(16) 0.0279(17) -0.0008(11) 0.0031(14) 0.0000(12)
C16 0.0272(17) 0.0269(16) 0.0336(18) -0.0069(14) -0.0002(14) -0.0003(13)
C17 0.038(2) 0.0263(17) 0.0325(18) -0.0070(14) -0.0127(15) 0.0093(15)
C18 0.052(2) 0.0167(15) 0.0319(18) -0.0036(13) -0.0162(17) 0.0043(15)
C19 0.0384(19) 0.0203(15) 0.0193(15) -0.0001(12) -0.0078(13) -0.0024(13)
C20 0.0289(17) 0.0215(16) 0.046(2) 0.0013(15) 0.0087(15) -0.0028(13)
C21 0.044(2) 0.039(2) 0.064(3) -0.018(2) -0.028(2) 0.0166(18)
C22 0.049(2) 0.0191(16) 0.0324(19) -0.0016(13) -0.0047(16) -0.0085(14)
C23 0.0152(14) 0.0228(16) 0.0178(15) 0.0036(11) -0.0003(11) -0.0066(10)
C24 0.0231(16) 0.0235(16) 0.0258(16) 0.0038(13) -0.0041(12) -0.0014(13)
C25 0.0292(17) 0.0321(18) 0.0212(16) 0.0082(13) -0.0080(13) -0.0049(13)
C26 0.0358(19) 0.0290(17) 0.0194(15) 0.0024(12) -0.0014(13) -0.0020(14)
C27 0.0283(17) 0.0283(17) 0.0237(16) 0.0050(13) 0.0011(13) 0.0036(14)
C28 0.0174(15) 0.0305(16) 0.0173(14) 0.0058(12) -0.0010(11) -0.0040(12)
C29 0.055(2) 0.044(2) 0.0226(17) -0.0010(15) -0.0018(16) 0.0094(18)
C30 0.018(3) 0.059(5) 0.051(4) -0.013(4) 0.001(3) -0.008(3)
C31 0.028(4) 0.101(8) 0.076(5) -0.011(5) -0.014(4) -0.022(5)
C32 0.035(4) 0.060(5) 0.059(4) -0.008(4) 0.016(3) -0.016(4)
C30' 0.020(4) 0.068(5) 0.055(5) -0.028(4) 0.015(3) -0.020(4)
C31' 0.036(5) 0.104(7) 0.082(6) -0.016(6) -0.004(4) -0.022(5)
C32' 0.053(5) 0.070(5) 0.051(5) -0.028(4) 0.035(4) -0.034(4)
C33 0.035(7) 0.046(8) 0.024(5) -0.006(5) -0.003(5) 0.016(6)
C34 0.044(8) 0.042(6) 0.033(6) -0.008(5) -0.001(5) 0.015(6)
C35 0.044(7) 0.057(9) 0.031(5) -0.005(6) 0.011(4) 0.015(6)
C33' 0.026(4) 0.045(6) 0.026(4) 0.005(4) 0.001(3) 0.018(4)
C34' 0.036(6) 0.031(5) 0.054(6) 0.003(4) -0.004(4) 0.022(4)
C35' 0.038(5) 0.061(8) 0.042(5) 0.013(5) 0.010(4) 0.032(4)
C36 0.0234(15) 0.0247(16) 0.0154(14) 0.0004(12) -0.0029(12) -0.0017(12)
C37 0.0214(15) 0.0273(16) 0.0242(16) 0.0002(13) -0.0037(12) -0.0002(13)
C38 0.0243(17) 0.0362(19) 0.0276(17) -0.0030(14) -0.0114(13) 0.0049(14)
C39 0.050(2) 0.0281(18) 0.0219(16) -0.0045(13) -0.0162(16) 0.0085(16)
C40 0.058(2) 0.0182(16) 0.0229(17) -0.0013(13) -0.0090(16) -0.0064(15)
C41 0.0341(19) 0.0294(17) 0.0179(15) -0.0005(12) -0.0030(13) -0.0086(14)
C42 0.0178(16) 0.0316(19) 0.054(2) 0.0021(15) 0.0000(15) -0.0031(13)
C43 0.072(3) 0.038(2) 0.051(3) -0.0093(18) -0.031(2) 0.021(2)
C44 0.043(2) 0.042(2) 0.040(2) -0.0005(17) 0.0042(17) -0.0214(17)

loop_
_atom_type_symbol
_atom_type_description
_atom_type_scat_dispersion_real
_atom_type_scat_dispersion_imag
_atom_type_scat_source
C C 0.0033 0.0016 'International Tables Vol C Tables 4.2.6.8 and 6.1.1.4'
H H 0.0000 0.0000 'International Tables Vol C Tables 4.2.6.8 and 6.1.1.4'
N N 0.0061 0.0033 'International Tables Vol C Tables 4.2.6.8 and 6.1.1.4'
P P 0.1023 0.0942 'International Tables Vol C Tables 4.2.6.8 and 6.1.1.4'
Zr Zr -2.9673 0.5597 'International Tables Vol C Tables 4.2.6.8 and 6.1.1.4'

loop_
_geom_angle_atom_site_label_1
_geom_angle_atom_site_label_2
_geom_angle_atom_site_label_3
_geom_angle
P2 Zr1 P1 88.61(3)
N1 Zr1 P1 71.15(7)
N1 Zr1 P2 159.72(7)
N1 Zr1 N2 126.77(9)
N1 Zr1 N3 96.98(9)
N1 Zr1 N6 92.13(10)
N2 Zr1 P1 161.81(7)
N2 Zr1 P2 73.50(7)
N2 Zr1 N3 88.20(9)
N2 Zr1 N6 95.22(10)
N3 Zr1 P1 86.11(7)
N3 Zr1 P2 82.42(7)
N6 Zr1 P1 86.37(9)
N6 Zr1 P2 85.20(8)
N6 Zr1 N3 165.65(11)
C6 P1 Zr1 96.88(10)
C6 P1 C8' 95.8(4)
C6 P1 C11 96.9(2)
C8 P1 Zr1 126.0(3)
C8 P1 C6 110.8(3)
C8 P1 C11 101.6(4)
C8' P1 Zr1 118.2(3)
C11 P1 Zr1 120.6(2)
C11' P1 Zr1 122.2(3)
C11' P1 C6 114.1(4)
C11' P1 C8' 106.2(5)
C28 P2 Zr1 95.38(10)
C28 P2 C30 100.3(3)
C28 P2 C33 103.5(5)
C30 P2 Zr1 105.7(3)
C30 P2 C33 125.0(7)
C30' P2 Zr1 130.1(3)
C30' P2 C28 103.7(3)
C33 P2 Zr1 120.3(5)
C33' P2 Zr1 124.9(3)
C33' P2 C28 114.2(5)
C33' P2 C30' 88.1(6)
C1 N1 Zr1 132.6(2)
C1 N1 C14 114.8(2)
C14 N1 Zr1 112.60(18)
C23 N2 Zr1 126.73(19)
C23 N2 C36 116.2(2)
C36 N2 Zr1 116.85(18)
N4 N3 Zr1 137.0(2)
N5 N4 N3 175.9(4)
N7 N6 Zr1 165.5(9)
N7' N6 Zr1 155.9(7)
N6 N7 N8 173.7(14)
N8' N7' N6 171.8(11)
N1 C1 C2 122.3(3)
N1 C1 C6 120.5(3)
C6 C1 C2 117.2(3)
C3 C2 C1 121.2(3)
C2 C3 C4 122.1(3)
C3 C4 C5 116.9(3)
C3 C4 C7 122.1(3)
C5 C4 C7 121.0(3)
C4 C5 C6 122.7(3)
C1 C6 P1 117.1(2)
C5 C6 P1 122.8(2)
C5 C6 C1 119.9(3)
C9 C8 P1 107.5(6)
C9 C8 C10 110.4(7)
C10 C8 P1 120.7(6)
C9' C8' P1 114.6(7)
C10' C8' P1 112.9(8)
C10' C8' C9' 113.1(10)
C12 C11 P1 111.9(5)
C12 C11 C13 111.1(6)
C13 C11 P1 113.0(4)
C12' C11' P1 118.2(7)
C13' C11' P1 106.2(6)
C13' C11' C12' 108.9(7)
C15 C14 N1 119.1(2)
C15 C14 C19 120.4(3)
C19 C14 N1 120.4(3)
C14 C15 C20 121.5(3)
C16 C15 C14 119.0(3)
C16 C15 C20 119.4(3)
C15 C16 C17 122.0(3)
C16 C17 C21 120.5(3)
C18 C17 C16 117.8(3)
C18 C17 C21 121.6(3)
C17 C18 C19 122.8(3)
C14 C19 C22 122.0(3)
C18 C19 C14 117.9(3)
C18 C19 C22 120.0(3)
N2 C23 C24 122.2(3)
N2 C23 C28 120.5(3)
C24 C23 C28 117.4(3)
C25 C24 C23 120.5(3)
C24 C25 C26 122.7(3)
C25 C26 C27 116.8(3)
C25 C26 C29 122.6(3)
C27 C26 C29 120.6(3)
C26 C27 C28 122.4(3)
C23 C28 P2 117.3(2)
C27 C28 P2 122.3(2)
C27 C28 C23 120.1(3)
C31 C30 P2 112.8(7)
C32 C30 P2 113.8(6)
C32 C30 C31 110.3(7)
C31' C30' P2 106.5(6)
C32' C30' P2 108.5(7)
C32' C30' C31' 116.0(9)
C34 C33 P2 113.8(10)
C34 C33 C35 107.6(10)
C35 C33 P2 117.9(11)
C34' C33' P2 109.6(6)
C34' C33' C35' 111.1(8)
C35' C33' P2 118.7(7)
C37 C36 N2 120.4(3)
C41 C36 N2 120.2(3)
C41 C36 C37 119.4(3)
C36 C37 C42 120.9(3)
C38 C37 C36 118.8(3)
C38 C37 C42 120.3(3)
C39 C38 C37 122.7(3)
C38 C39 C43 121.5(4)
C40 C39 C38 117.5(3)
C40 C39 C43 121.0(3)
C39 C40 C41 122.6(3)
C36 C41 C44 121.6(3)
C40 C41 C36 118.8(3)
C40 C41 C44 119.5(3)

loop_
_geom_bond_atom_site_label_1
_geom_bond_atom_site_label_2
_geom_bond_distance
Zr1 P1 2.8747(9)
Zr1 P2 2.7788(9)
Zr1 N1 2.121(3)
Zr1 N2 2.136(2)
Zr1 N3 2.196(3)
Zr1 N6 2.156(3)
P1 C6 1.811(3)
P1 C8 1.774(8)
P1 C8' 2.025(12)
P1 C11 2.012(7)
P1 C11' 1.649(9)
P2 C28 1.808(3)
P2 C30 1.969(9)
P2 C30' 1.798(8)
P2 C33 2.088(19)
P2 C33' 1.739(13)
N1 C1 1.401(4)
N1 C14 1.444(4)
N2 C23 1.402(4)
N2 C36 1.439(4)
N3 N4 1.161(4)
N4 N5 1.156(4)
N6 N7 1.111(15)
N6 N7' 1.246(14)
N7 N8 1.213(15)
N7' N8' 1.147(11)
C1 C2 1.410(4)
C1 C6 1.405(4)
C2 C3 1.380(4)
C3 C4 1.384(5)
C4 C5 1.387(4)
C4 C7 1.516(4)
C5 C6 1.393(4)
C8 C9 1.534(11)
C8 C10 1.544(10)
C8' C9' 1.535(15)
C8' C10' 1.510(15)
C11 C12 1.512(8)
C11 C13 1.527(9)
C11' C12' 1.541(11)
C11' C13' 1.518(12)
C14 C15 1.402(4)
C14 C19 1.406(4)
C15 C16 1.385(4)
C15 C20 1.506(4)
C16 C17 1.386(4)
C17 C18 1.384(5)
C17 C21 1.515(5)
C18 C19 1.392(5)
C19 C22 1.501(4)
C23 C24 1.407(4)
C23 C28 1.411(4)
C24 C25 1.381(4)
C25 C26 1.387(5)
C26 C27 1.387(4)
C26 C29 1.520(4)
C27 C28 1.393(4)
C30 C31 1.517(10)
C30 C32 1.476(11)
C30' C31' 1.570(9)
C30' C32' 1.549(9)
C33 C34 1.502(16)
C33 C35 1.548(17)
C33' C34' 1.512(11)
C33' C35' 1.521(11)
C36 C37 1.411(4)
C36 C41 1.410(4)
C37 C38 1.386(4)
C37 C42 1.507(4)
C38 C39 1.384(5)
C39 C40 1.382(5)
C39 C43 1.510(5)
C40 C41 1.390(5)
C41 C44 1.500(5)
